data_7015747
loop_
_publ_author_name
'Anwar, Muhammad U.'
'Elliott, Andrew S.'
'Thompson, Laurence K.'
'Dawe, Louise N.'

_publ_section_title
;
 Complexes of functionally modified hydrazone ligands--square,
 rectangular (M4), trigonal bipyramidal (M5) and pin-wheel (M6) motifs.
;
_journal_issue 17
_journal_name_full 'Dalton transactions (Cambridge, England : 2003)'
_journal_page_first 4623
_journal_page_last 4635
_journal_paper_doi 10.1039/c1dt10047e
_journal_volume 40
_journal_year 2011
_chemical_formula_moiety 'C40 H56 Cu4 N20 O12, 4(C F3 O3 S), H2 O'
_chemical_formula_sum 'C44 H58 Cu4 F12 N20 O25 S4'
_chemical_formula_weight 1877.47
_chemical_name_systematic
;
?
;
_space_group_IT_number 82
_symmetry_cell_setting tetragonal
_symmetry_Int_Tables_number 82
_symmetry_space_group_name_Hall 'I -4'
_symmetry_space_group_name_H-M 'I -4'
_atom_sites_solution_hydrogens geom
_atom_sites_solution_primary direct
_atom_sites_solution_secondary difmap
_audit_creation_method SHELXL-97
_cell_angle_alpha 90.00
_cell_angle_beta 90.00
_cell_angle_gamma 90.00
_cell_formula_units_Z 2
_cell_length_a 18.5170(4)
_cell_length_b 18.5170(4)
_cell_length_c 11.0066(3)
_cell_measurement_reflns_used 17617
_cell_measurement_temperature 158(2)
_cell_measurement_theta_max 27.5
_cell_measurement_theta_min 3.1
_cell_volume 3773.94(15)
_computing_cell_refinement 'FS-PROCESS-AUTO(Rigaku/MSC Inc., 2005)'
_computing_data_collection 'FS-PROCESS-AUTO(Rigaku/MSC Inc., 2005)'
_computing_data_reduction 'CrystalStructure3.7.0(Rigaku/MSC Inc.,2005)'
_computing_molecular_graphics 'CrystalStructure3.7.0(Rigaku/MSC Inc.,2005)'
_computing_publication_material 'CrystalStructure3.7.0(Rigaku/MSC Inc.,2005)'
_computing_structure_refinement 'SHELXL-97 (Acta Cryst. 2008. A64, 112-122)'
_computing_structure_solution 'SHELXL-97 (Acta Cryst. 2008. A64, 112-122)'
_diffrn_ambient_temperature 158(2)
_diffrn_detector_area_resol_mean 14.63
_diffrn_measured_fraction_theta_full 0.998
_diffrn_measured_fraction_theta_max 0.998
_diffrn_measurement_device_type 'Rigaku Saturn'
_diffrn_measurement_method \w
_diffrn_radiation_monochromator 'graphite - Rigaku SHINE'
_diffrn_radiation_source 'fine-focus sealed tube'
_diffrn_radiation_type MoK\a
_diffrn_radiation_wavelength 0.71075
_diffrn_reflns_av_R_equivalents 0.0000
_diffrn_reflns_av_sigmaI/netI 0.0118
_diffrn_reflns_limit_h_max 23
_diffrn_reflns_limit_h_min 0
_diffrn_reflns_limit_k_max 23
_diffrn_reflns_limit_k_min 0
_diffrn_reflns_limit_l_max 13
_diffrn_reflns_limit_l_min 0
_diffrn_reflns_number 2283
_diffrn_reflns_theta_full 26.48
_diffrn_reflns_theta_max 26.48
_diffrn_reflns_theta_min 3.08
_exptl_absorpt_coefficient_mu 1.336
_exptl_absorpt_correction_type none
_exptl_crystal_colour Green
_exptl_crystal_density_diffrn 1.652
_exptl_crystal_density_method 'not measured'
_exptl_crystal_description Prism
_exptl_crystal_F_000 1900
_exptl_crystal_size_max 0.4600
_exptl_crystal_size_mid 0.1300
_exptl_crystal_size_min 0.1000
_refine_diff_density_max 0.875
_refine_diff_density_min -0.640
_refine_diff_density_rms 0.088
_refine_ls_extinction_method none
_refine_ls_goodness_of_fit_ref 1.089
_refine_ls_hydrogen_treatment constr
_refine_ls_matrix_type full
_refine_ls_number_parameters 256
_refine_ls_number_reflns 2058
_refine_ls_number_restraints 14
_refine_ls_restrained_S_all 1.097
_refine_ls_R_factor_all 0.0357
_refine_ls_R_factor_gt 0.0353
_refine_ls_shift/su_max 0.001
_refine_ls_shift/su_mean 0.000
_refine_ls_structure_factor_coef Fsqd
_refine_ls_weighting_details 'calc w=1/[\s^2^(Fo^2^)+(0.0674P)^2^+8.3187P] where P=(Fo^2^+2Fc^2^)/3'
_refine_ls_weighting_scheme calc
_refine_ls_wR_factor_gt 0.1024
_refine_ls_wR_factor_ref 0.1027
_reflns_number_gt 2030
_reflns_number_total 2058
_reflns_threshold_expression >2sigma(I)
_cod_data_source_file c1dt10047e.txt
_cod_data_source_block 5
_cod_database_code 7015747

loop_
_symmetry_equiv_pos_as_xyz
'x, y, z'
'y, -x, -z'
'-x, -y, z'
'-y, x, -z'
'x+1/2, y+1/2, z+1/2'
'y+1/2, -x+1/2, -z+1/2'
'-x+1/2, -y+1/2, z+1/2'
'-y+1/2, x+1/2, -z+1/2'

loop_
_atom_site_label
_atom_site_type_symbol
_atom_site_fract_x
_atom_site_fract_y
_atom_site_fract_z
_atom_site_U_iso_or_equiv
_atom_site_adp_type
_atom_site_occupancy
_atom_site_symmetry_multiplicity
_atom_site_calc_flag
_atom_site_refinement_flags
_atom_site_disorder_assembly
_atom_site_disorder_group
Cu1 Cu 0.08359(3) 0.37250(3) 0.23427(5) 0.02121(16) Uani 1 1 d . . .
S1 S 0.20891(7) 0.12266(7) 0.14396(13) 0.0326(3) Uani 1 1 d . . .
F1 F 0.2130(5) -0.0107(5) 0.0759(14) 0.214(7) Uani 1 1 d . . .
F2 F 0.1294(4) 0.0118(4) 0.1924(13) 0.175(6) Uani 1 1 d . . .
F3 F 0.2368(5) 0.0057(4) 0.2607(12) 0.181(6) Uani 1 1 d . . .
O1 O -0.01841(16) 0.39334(18) 0.1835(3) 0.0243(7) Uani 1 1 d . . .
O2 O -0.20617(18) 0.4564(2) 0.0396(4) 0.0324(8) Uani 1 1 d . . .
H2O H -0.2371 0.4591 0.0952 0.039 Uiso 1 1 calc R . .
O3 O 0.2838(2) 0.1284(3) 0.1091(5) 0.0613(14) Uani 1 1 d . . .
O4 O 0.1585(3) 0.1396(4) 0.0513(5) 0.0714(17) Uani 1 1 d . . .
O5 O 0.1943(2) 0.1535(3) 0.2601(5) 0.0551(12) Uani 1 1 d . . .
O6 O 0.0601(2) 0.2241(3) 0.2602(6) 0.0662(15) Uani 1 1 d DU . .
O7 O 0.0000 0.0000 0.5000 0.095(4) Uani 1 4 d S . .
N1 N 0.1901(2) 0.3431(2) 0.2177(4) 0.0247(8) Uani 1 1 d . . .
N2 N 0.1657(3) 0.3582(3) -0.1084(4) 0.0343(10) Uani 1 1 d . . .
H2A H 0.1304 0.3698 -0.1582 0.041 Uiso 1 1 calc R . .
H2B H 0.2082 0.3459 -0.1375 0.041 Uiso 1 1 calc R . .
N3 N 0.0941(2) 0.3767(2) 0.0629(3) 0.0235(7) Uani 1 1 d . . .
N4 N 0.0347(2) 0.3963(2) -0.0081(4) 0.0241(8) Uani 1 1 d . . .
N5 N -0.1407(2) 0.4338(2) 0.0883(4) 0.0238(8) Uani 1 1 d . . .
C1 C 0.2377(3) 0.3288(3) 0.3049(5) 0.0293(10) Uani 1 1 d . . .
H1 H 0.2226 0.3318 0.3873 0.035 Uiso 1 1 calc R . .
C2 C 0.3087(3) 0.3096(3) 0.2802(5) 0.0316(11) Uani 1 1 d . . .
H2 H 0.3417 0.2998 0.3442 0.038 Uiso 1 1 calc R . .
C3 C 0.3304(3) 0.3049(3) 0.1599(5) 0.0334(11) Uani 1 1 d . . .
H3 H 0.3784 0.2911 0.1402 0.040 Uiso 1 1 calc R . .
C4 C 0.2809(3) 0.3206(3) 0.0683(5) 0.0318(10) Uani 1 1 d . . .
H4 H 0.2946 0.3179 -0.0148 0.038 Uiso 1 1 calc R . .
C5 C 0.2122(3) 0.3400(2) 0.1006(5) 0.0247(9) Uani 1 1 d . . .
C6 C 0.1548(3) 0.3593(2) 0.0108(5) 0.0250(9) Uani 1 1 d . . .
C7 C -0.0201(2) 0.4037(2) 0.0664(4) 0.0225(9) Uani 1 1 d . . .
C8 C -0.0892(2) 0.4278(2) 0.0117(4) 0.0225(9) Uani 1 1 d . . .
C9 C -0.0962(3) 0.4443(3) -0.1206(4) 0.0285(10) Uani 1 1 d . . .
H9A H -0.1439 0.4290 -0.1494 0.034 Uiso 1 1 calc R . .
H9B H -0.0587 0.4184 -0.1658 0.034 Uiso 1 1 calc R . .
H9C H -0.0906 0.4964 -0.1336 0.034 Uiso 1 1 calc R . .
C10 C 0.1929(7) 0.0286(5) 0.1739(17) 0.118(6) Uani 1 1 d . . .
C11 C 0.0091(9) 0.1548(10) 0.251(3) 0.103(7) Uani 0.50 1 d PDU A 1
H11A H -0.0404 0.1683 0.2733 0.123 Uiso 0.50 1 calc PR A 1
H11B H 0.0266 0.1175 0.3074 0.123 Uiso 0.50 1 calc PR A 1
H11C H 0.0099 0.1361 0.1681 0.123 Uiso 0.50 1 calc PR A 1
C12 C 0.0056(8) 0.1966(11) 0.1798(18) 0.073(5) Uani 0.50 1 d PDU A 2
H12A H -0.0137 0.1513 0.2126 0.088 Uiso 0.50 1 calc PR A 2
H12B H 0.0268 0.1876 0.0996 0.088 Uiso 0.50 1 calc PR A 2
H12C H -0.0335 0.2320 0.1723 0.088 Uiso 0.50 1 calc PR A 2

loop_
_atom_site_aniso_label
_atom_site_aniso_U_11
_atom_site_aniso_U_22
_atom_site_aniso_U_33
_atom_site_aniso_U_23
_atom_site_aniso_U_13
_atom_site_aniso_U_12
Cu1 0.0233(3) 0.0256(3) 0.0147(3) 0.00074(19) 0.0004(2) 0.0020(2)
S1 0.0314(6) 0.0375(6) 0.0288(6) 0.0008(6) -0.0056(5) 0.0038(5)
F1 0.163(9) 0.115(6) 0.36(2) -0.150(10) -0.040(11) -0.004(6)
F2 0.108(5) 0.099(5) 0.319(16) 0.071(7) -0.043(8) -0.066(4)
F3 0.168(8) 0.081(4) 0.296(15) 0.100(7) -0.111(9) -0.023(4)
O1 0.0236(15) 0.0321(17) 0.0171(15) 0.0022(13) -0.0004(12) 0.0023(13)
O2 0.0252(16) 0.048(2) 0.0243(17) 0.0025(16) -0.0029(14) 0.0101(14)
O3 0.036(2) 0.093(4) 0.055(3) -0.006(3) 0.006(2) 0.007(2)
O4 0.049(3) 0.118(5) 0.046(3) 0.031(3) -0.015(2) 0.001(3)
O5 0.036(2) 0.090(3) 0.039(3) -0.022(3) -0.001(2) 0.005(2)
O6 0.048(2) 0.088(4) 0.063(4) -0.038(3) 0.000(3) 0.016(2)
O7 0.094(6) 0.094(6) 0.098(12) 0.000 0.000 0.000
N1 0.0292(19) 0.0242(17) 0.021(2) 0.0000(16) 0.0022(16) 0.0023(14)
N2 0.034(2) 0.050(3) 0.019(2) -0.0010(19) 0.0040(17) 0.0070(19)
N3 0.0261(19) 0.027(2) 0.0174(17) 0.0001(16) -0.0003(15) 0.0007(15)
N4 0.0278(19) 0.0277(18) 0.0167(18) 0.0008(15) -0.0020(15) 0.0024(15)
N5 0.0266(19) 0.0253(19) 0.0197(18) 0.0005(16) -0.0061(16) -0.0017(14)
C1 0.030(2) 0.032(2) 0.027(3) 0.003(2) -0.001(2) 0.0053(19)
C2 0.029(2) 0.035(2) 0.030(3) 0.002(2) -0.002(2) 0.0044(19)
C3 0.027(2) 0.038(3) 0.035(3) -0.001(2) 0.003(2) 0.008(2)
C4 0.033(2) 0.036(2) 0.027(3) -0.002(2) 0.005(2) 0.004(2)
C5 0.029(2) 0.023(2) 0.022(2) 0.0004(18) 0.0008(19) 0.0007(17)
C6 0.030(2) 0.024(2) 0.021(2) -0.0015(17) 0.0004(19) 0.0010(17)
C7 0.027(2) 0.0218(19) 0.019(2) -0.0005(17) -0.0028(17) -0.0018(16)
C8 0.028(2) 0.022(2) 0.017(2) -0.0003(17) -0.0032(17) -0.0020(17)
C9 0.038(3) 0.033(2) 0.015(2) 0.0021(18) -0.0022(19) -0.001(2)
C10 0.114(9) 0.044(4) 0.197(17) -0.007(7) -0.060(10) -0.010(5)
C11 0.071(10) 0.131(15) 0.106(15) -0.058(14) -0.032(12) 0.047(11)
C12 0.041(7) 0.101(12) 0.078(11) -0.048(10) -0.027(7) 0.031(8)

loop_
_atom_type_symbol
_atom_type_description
_atom_type_scat_dispersion_real
_atom_type_scat_dispersion_imag
_atom_type_scat_source
Cu Cu 0.3201 0.0000 'International Tables Vol C Tables 4.2.6.8 and 6.1.1.4'
C C 0.0033 0.0000 'International Tables Vol C Tables 4.2.6.8 and 6.1.1.4'
H H 0.0000 0.0000 'International Tables Vol C Tables 4.2.6.8 and 6.1.1.4'
N N 0.0061 0.0000 'International Tables Vol C Tables 4.2.6.8 and 6.1.1.4'
O O 0.0106 0.0000 'International Tables Vol C Tables 4.2.6.8 and 6.1.1.4'
S S 0.1246 0.0000 'International Tables Vol C Tables 4.2.6.8 and 6.1.1.4'
F F 0.0171 0.0000 'International Tables Vol C Tables 4.2.6.8 and 6.1.1.4'

loop_
_geom_angle_atom_site_label_1
_geom_angle_atom_site_label_2
_geom_angle_atom_site_label_3
_geom_angle
_geom_angle_site_symmetry_1
_geom_angle_site_symmetry_3
_geom_angle_publ_flag
N3 Cu1 N5 174.16(18) . 8 ?
N3 Cu1 O1 79.14(15) . . ?
N5 Cu1 O1 98.30(15) 8 . ?
N3 Cu1 N1 79.87(17) . . ?
N5 Cu1 N1 102.10(16) 8 . ?
O1 Cu1 N1 158.38(16) . . ?
N3 Cu1 O1 110.08(15) . 8 ?
N5 Cu1 O1 75.35(14) 8 8 ?
O1 Cu1 O1 96.77(18) . 8 ?
N1 Cu1 O1 95.23(13) . 8 ?
O4 S1 O5 115.6(3) . . ?
O4 S1 O3 115.2(3) . . ?
O5 S1 O3 113.1(3) . . ?
O4 S1 C10 103.7(5) . . ?
O5 S1 C10 101.1(6) . . ?
O3 S1 C10 106.1(5) . . ?
C7 O1 Cu1 109.0(3) . . ?
C7 O1 Cu1 110.4(3) . 6_455 ?
Cu1 O1 Cu1 140.14(17) . 6_455 ?
N5 O2 H2O 109.5 . . ?
C1 N1 C5 118.5(4) . . ?
C1 N1 Cu1 128.7(4) . . ?
C5 N1 Cu1 112.7(3) . . ?
C6 N2 H2A 120.0 . . ?
C6 N2 H2B 120.0 . . ?
H2A N2 H2B 120.0 . . ?
C6 N3 N4 119.8(4) . . ?
C6 N3 Cu1 121.0(3) . . ?
N4 N3 Cu1 119.1(3) . . ?
C7 N4 N3 106.6(4) . . ?
C8 N5 O2 115.0(4) . . ?
C8 N5 Cu1 122.8(3) . 6_455 ?
O2 N5 Cu1 122.2(3) . 6_455 ?
N1 C1 C2 122.5(5) . . ?
N1 C1 H1 118.8 . . ?
C2 C1 H1 118.8 . . ?
C3 C2 C1 118.5(5) . . ?
C3 C2 H2 120.8 . . ?
C1 C2 H2 120.8 . . ?
C2 C3 C4 119.3(5) . . ?
C2 C3 H3 120.4 . . ?
C4 C3 H3 120.4 . . ?
C5 C4 C3 118.5(5) . . ?
C5 C4 H4 120.7 . . ?
C3 C4 H4 120.7 . . ?
N1 C5 C4 122.6(5) . . ?
N1 C5 C6 113.9(4) . . ?
C4 C5 C6 123.5(5) . . ?
N3 C6 N2 124.7(5) . . ?
N3 C6 C5 112.5(4) . . ?
N2 C6 C5 122.8(5) . . ?
O1 C7 N4 125.8(4) . . ?
O1 C7 C8 117.8(4) . . ?
N4 C7 C8 116.4(4) . . ?
N5 C8 C7 113.7(4) . . ?
N5 C8 C9 124.2(4) . . ?
C7 C8 C9 122.2(4) . . ?
C8 C9 H9A 109.5 . . ?
C8 C9 H9B 109.5 . . ?
H9A C9 H9B 109.5 . . ?
C8 C9 H9C 109.5 . . ?
H9A C9 H9C 109.5 . . ?
H9B C9 H9C 109.5 . . ?
F2 C10 F3 112.6(15) . . ?
F2 C10 F1 104.9(11) . . ?
F3 C10 F1 103.6(11) . . ?
F2 C10 S1 115.6(9) . . ?
F3 C10 S1 109.9(8) . . ?
F1 C10 S1 109.3(12) . . ?
O6 C11 H11A 109.5 . . ?
O6 C11 H11B 109.5 . . ?
H11A C11 H11B 109.5 . . ?
O6 C11 H11C 109.5 . . ?
H11A C11 H11C 109.5 . . ?
H11B C11 H11C 109.5 . . ?
O6 C12 H12A 109.5 . . ?
O6 C12 H12B 109.5 . . ?
H12A C12 H12B 109.5 . . ?
O6 C12 H12C 109.5 . . ?
H12A C12 H12C 109.5 . . ?
H12B C12 H12C 109.5 . . ?

loop_
_geom_bond_atom_site_label_1
_geom_bond_atom_site_label_2
_geom_bond_distance
_geom_bond_site_symmetry_2
_geom_bond_publ_flag
Cu1 N3 1.898(4) . ?
Cu1 N5 1.994(4) 8 ?
Cu1 O1 2.007(3) . ?
Cu1 N1 2.053(4) . ?
Cu1 O1 2.255(3) 8 ?
S1 O4 1.417(5) . ?
S1 O5 1.426(5) . ?
S1 O3 1.443(5) . ?
S1 C10 1.797(10) . ?
F1 C10 1.35(2) . ?
F2 C10 1.234(15) . ?
F3 C10 1.324(15) . ?
O1 C7 1.303(6) . ?
O1 Cu1 2.255(3) 6_455 ?
O2 N5 1.390(5) . ?
O2 H2O 0.8400 . ?
O6 C12 1.436(12) . ?
O6 C11 1.597(17) . ?
N1 C1 1.331(7) . ?
N1 C5 1.354(6) . ?
N2 C6 1.328(7) . ?
N2 H2A 0.8800 . ?
N2 H2B 0.8800 . ?
N3 C6 1.302(6) . ?
N3 N4 1.397(5) . ?
N4 C7 1.312(6) . ?
N5 C8 1.278(6) . ?
N5 Cu1 1.994(4) 6_455 ?
C1 C2 1.389(7) . ?
C1 H1 0.9500 . ?
C2 C3 1.385(8) . ?
C2 H2 0.9500 . ?
C3 C4 1.393(8) . ?
C3 H3 0.9500 . ?
C4 C5 1.370(7) . ?
C4 H4 0.9500 . ?
C5 C6 1.494(7) . ?
C7 C8 1.484(6) . ?
C8 C9 1.493(6) . ?
C9 H9A 0.9800 . ?
C9 H9B 0.9800 . ?
C9 H9C 0.9800 . ?
C11 H11A 0.9800 . ?
C11 H11B 0.9800 . ?
C11 H11C 0.9800 . ?
C12 H12A 0.9800 . ?
C12 H12B 0.9800 . ?
C12 H12C 0.9800 . ?
